data_7708924
loop_
_publ_author_name
'Gu, Qi'
'Wang, Wenqian'
'Lu, Hao'
'Chen, Xi'
'Wang, Shuaihua'
'Wu, Shaofan'

_publ_section_title
;
 Isotypic lanthanide-organic frameworks and scintillating films with
 colour-tunable X-ray radioluminescence for imaging applications.
;
_journal_issue 1
_journal_name_full 'Dalton transactions (Cambridge, England : 2003)'
_journal_page_first 257
_journal_page_last 263
_journal_paper_doi 10.1039/d1dt03059k
_journal_volume 51
_journal_year 2021
_chemical_formula_moiety 'C42 H27 Eu N6 O6, H2 O'
_chemical_formula_sum 'C42 H29 Eu N6 O7'
_chemical_formula_weight 881.67
_chemical_name_common '[Eu(bmb)3]H2O'
_space_group_crystal_system monoclinic
_space_group_IT_number 14
_space_group_name_Hall '-P 2ybc'
_space_group_name_H-M_alt 'P 1 21/c 1'
_atom_sites_solution_hydrogens mixed
_audit_creation_date 2021-06-05
_audit_creation_method
;
Olex2 1.2
(compiled 2018.05.29 svn.r3508 for OlexSys, GUI svn.r5506)
;
_audit_update_record
;
2021-09-07 deposited with the CCDC.	2021-11-22 downloaded from the CCDC.
;
_cell_angle_alpha 90
_cell_angle_beta 94.622(5)
_cell_angle_gamma 90
_cell_formula_units_Z 4
_cell_length_a 17.6275(11)
_cell_length_b 22.0660(10)
_cell_length_c 9.6033(4)
_cell_measurement_reflns_used 23360
_cell_measurement_temperature 293(2)
_cell_measurement_theta_max 56.4280
_cell_measurement_theta_min 2.7790
_cell_volume 3723.2(3)
_computing_cell_refinement 'CrysAlisPro 1.171.40.82a (Rigaku OD, 2020)'
_computing_data_collection 'CrysAlisPro 1.171.40.82a (Rigaku OD, 2020)'
_computing_data_reduction 'CrysAlisPro 1.171.40.82a (Rigaku OD, 2020)'
_computing_molecular_graphics 'Olex2 (Dolomanov et al., 2009)'
_computing_publication_material 'Olex2 (Dolomanov et al., 2009)'
_computing_structure_refinement 'ShelXL (Sheldrick, 2015)'
_diffrn_ambient_temperature 293(2)
_diffrn_detector 'Hybrid Pixel Array Detector'
_diffrn_detector_area_resol_mean 10.0000
_diffrn_detector_type HyPix
_diffrn_measured_fraction_theta_full 0.998
_diffrn_measured_fraction_theta_max 0.986
_diffrn_measurement_details
;
List of Runs (angles in degrees, time in seconds):

  # Type    Start    End  Width  t~exp~   \w     \q     \k     \f   Frames
#--------------------------------------------------------------------------
  1  \w     21.00 107.00   0.50    0.12    --   63.75-125.00 -90.00  172
  2  \w     20.00 111.00   0.50    0.12    --   63.75-125.00  60.00  182
  3  \w     24.00  92.00   0.50    0.12    --   63.75 -89.00  35.00  136
  4  \w     -8.00  43.00   0.50    0.12    --   63.75 -38.00-150.00  102
  5  \w     48.00 125.00   0.50    0.12    --   63.75  57.00-180.00  154
  6  \w     83.00 118.00   0.50    0.12    --   63.75  89.00 150.00   70
  7  \w   -133.00-107.00   0.50    0.12    --  -66.87 -89.00  35.00   52
  8  \w   -137.00 -88.00   0.50    0.12    --  -66.87 -99.00 -60.00   98
  9  \w    -31.00  -4.00   0.50    0.05    --   -1.56 -89.00  35.00   54
 10  \w      3.00  28.00   0.50    0.05    --   -1.56 -89.00  35.00   50
 11  \w    -26.00   9.00   0.50    0.12    --  -66.87  19.00  60.00   70
 12  \w    -50.00  -9.00   0.50    0.12    --  -66.87  57.00  90.00   82
 13  \w    -66.00   5.00   0.50    0.12    --  -66.87  77.00 -30.00  142
 14  \w     12.00  70.00   0.50    0.05    --   -1.56  77.00-180.00  116
 15  \w    -22.00   4.00   0.50    0.12    --  -66.87  57.00-120.00   52
 16  \w     34.00  63.00   0.50    0.05    --   -1.56  38.00 -60.00   58
 17  \w    -26.00   9.00   0.50    0.12    --  -66.87  19.00 -30.00   70
 18  \w    -65.00  -2.00   0.50    0.12    --  -66.87  57.00 -30.00  126
 19  \w    -26.00  -1.00   0.50    0.12    --  -66.87  19.00  90.00   50
 20  \w    -18.00   8.00   0.50    0.12    --  -66.87  19.00 120.00   52
 21  \w    -52.00   6.00   0.50    0.12    --  -66.87  57.00 150.00  116
 22  \w    -65.00   4.00   0.50    0.12    --  -66.87  57.00 120.00  138
 23  \w    -33.00  -7.00   0.50    0.12    --  -66.87  89.00 150.00   52
 24  \w    -80.00 -54.00   0.50    0.12    --  -66.87  89.00 150.00   52
 25  \w   -110.00 -24.00   0.50    0.12    --  -66.87 125.00 150.00  172
 26  \w    -31.00  18.00   0.50    0.05    --   -1.56  89.00 150.00   98
 27  \w    -82.00 -33.00   0.50    0.12    --  -66.87 125.00-120.00   98
;
_diffrn_measurement_device 'four-circle diffractometer'
_diffrn_measurement_device_type 'ROD, Synergy Custom system, HyPix'
_diffrn_measurement_method '\w scans'
_diffrn_orient_matrix_type 'CrysAlisPro convention (1999,Acta A55,543-557)'
_diffrn_orient_matrix_UB_11 -0.0757515000
_diffrn_orient_matrix_UB_12 0.0037592000
_diffrn_orient_matrix_UB_13 0.0025084000
_diffrn_orient_matrix_UB_21 -0.0011395000
_diffrn_orient_matrix_UB_22 -0.0550672000
_diffrn_orient_matrix_UB_23 0.0585643000
_diffrn_orient_matrix_UB_31 0.0087912000
_diffrn_orient_matrix_UB_32 0.0252623000
_diffrn_orient_matrix_UB_33 0.1269100000
_diffrn_radiation_monochromator mirror
_diffrn_radiation_probe x-ray
_diffrn_radiation_type synchrotron
_diffrn_radiation_wavelength 1.3405
_diffrn_reflns_av_R_equivalents 0.0528
_diffrn_reflns_av_unetI/netI 0.0331
_diffrn_reflns_Laue_measured_fraction_full 0.998
_diffrn_reflns_Laue_measured_fraction_max 0.986
_diffrn_reflns_limit_h_max 21
_diffrn_reflns_limit_h_min -21
_diffrn_reflns_limit_k_max 27
_diffrn_reflns_limit_k_min -27
_diffrn_reflns_limit_l_max 11
_diffrn_reflns_limit_l_min -10
_diffrn_reflns_number 47746
_diffrn_reflns_point_group_measured_fraction_full 0.998
_diffrn_reflns_point_group_measured_fraction_max 0.986
_diffrn_reflns_theta_full 53.543
_diffrn_reflns_theta_max 56.496
_diffrn_reflns_theta_min 2.186
_diffrn_source 'micro-focus metaljet'
_exptl_absorpt_coefficient_mu 9.114
_exptl_absorpt_correction_T_max 1.00000
_exptl_absorpt_correction_T_min 0.40360
_exptl_absorpt_correction_type multi-scan
_exptl_absorpt_process_details
;
CrysAlisPro 1.171.40.82a (Rigaku Oxford Diffraction, 2020)
Empirical absorption correction using spherical harmonics,
implemented in SCALE3 ABSPACK scaling algorithm.
;
_exptl_crystal_colour 'clear light colourless'
_exptl_crystal_colour_lustre clear
_exptl_crystal_colour_modifier light
_exptl_crystal_colour_primary colourless
_exptl_crystal_density_diffrn 1.573
_exptl_crystal_description block
_exptl_crystal_F_000 1768
_exptl_crystal_recrystallization_method 'Re-crystallisation from solvent: H2O'
_refine_diff_density_max 0.906
_refine_diff_density_min -0.783
_refine_diff_density_rms 0.087
_refine_ls_extinction_coef 0.00040(5)
_refine_ls_extinction_expression Fc^*^=kFc[1+0.001xFc^2^\l^3^/sin(2\q)]^-1/4^
_refine_ls_extinction_method 'SHELXL-2018/1 (Sheldrick 2018)'
_refine_ls_goodness_of_fit_ref 1.071
_refine_ls_hydrogen_treatment mixed
_refine_ls_matrix_type full
_refine_ls_number_parameters 512
_refine_ls_number_reflns 7387
_refine_ls_number_restraints 3
_refine_ls_restrained_S_all 1.071
_refine_ls_R_factor_all 0.0437
_refine_ls_R_factor_gt 0.0334
_refine_ls_shift/su_max 0.004
_refine_ls_shift/su_mean 0.000
_refine_ls_structure_factor_coef Fsqd
_refine_ls_weighting_details 'w=1/[\s^2^(Fo^2^)+(0.0497P)^2^+1.4737P] where P=(Fo^2^+2Fc^2^)/3'
_refine_ls_weighting_scheme calc
_refine_ls_wR_factor_gt 0.0806
_refine_ls_wR_factor_ref 0.0883
_reflns_Friedel_coverage 0.000
_reflns_number_gt 6094
_reflns_number_total 7387
_reflns_threshold_expression 'I > 2\s(I)'
_cod_data_source_file d1dt03059k2.cif
_cod_data_source_block LnOF-2
_cod_depositor_comments 'Adding full bibliography for 7708923--7708924.cif.'
_cod_database_code 7708924
_shelx_shelxl_version_number 2018/1
_shelx_space_group_comment
;
The symmetry employed for this shelxl refinement is uniquely defined
by the following loop, which should always be used as a source of
symmetry information in preference to the above space-group names.
They are only intended as comments.
;
_diffrn_oxdiff_digest_frames
;
018a5b2230250feb1a16405777227e68b500039e8ba
;
_reflns_odcompleteness_completeness 99.99
_reflns_odcompleteness_iscentric 1
_reflns_odcompleteness_theta 53.78
_olex2_refinement_description
;
1. Fixed Uiso
 At 1.2 times of:
  All C(H) groups
 At 1.5 times of:
  All O(H,H) groups
2. Restrained distances
 O56-H56A = O56-H56B
 0.85 with sigma of 0.02
 H56A-H56B
 1.34 with sigma of 0.04
3.a Aromatic/amide H refined with riding coordinates:
 C37(H37), C27(H27), C31(H31), C15(H15), C40(H40), C44(H44), C36(H36),
 C42(H42), C29(H29), C11(H11), C35(H35), C28(H28), C34(H34), C41(H41), C46(H46),
  C8(H8), C7(H7), C6(H6), C49(H49), C2(H2), C13(H13), C5(H5), C12(H12),
 C55(H55), C51(H51), C52(H52), C50(H50)
;
_olex2_submission_special_instructions 'No special instructions were received'
_oxdiff_exptl_absorpt_empirical_details
;
Empirical correction (ABSPACK) includes:
- Absorption correction using spherical harmonics
- Frame scaling
;
_oxdiff_exptl_absorpt_empirical_full_max 1.877
_oxdiff_exptl_absorpt_empirical_full_min 0.433

loop_
_space_group_symop_operation_xyz
'x, y, z'
'-x, y+1/2, -z+1/2'
'-x, -y, -z'
'x, -y-1/2, z-1/2'

loop_
_atom_site_label
_atom_site_type_symbol
_atom_site_fract_x
_atom_site_fract_y
_atom_site_fract_z
_atom_site_U_iso_or_equiv
_atom_site_adp_type
_atom_site_occupancy
_atom_site_site_symmetry_order
_atom_site_calc_flag
_atom_site_refinement_flags_posn
_atom_site_refinement_flags_adp
_atom_site_refinement_flags_occupancy
_atom_site_disorder_assembly
_atom_site_disorder_group
Eu16 Eu 0.44912(2) 0.76148(2) 0.53164(2) 0.03326(8) Uani 1 1 d . . . . .
O22 O 0.53737(15) 0.79127(12) 0.3852(2) 0.0503(6) Uani 1 1 d . . . . .
O20 O 0.55093(15) 0.79122(13) 0.1585(2) 0.0519(7) Uani 1 1 d . . . . .
O19 O 0.33013(16) 0.74022(11) 0.8924(3) 0.0466(6) Uani 1 1 d . . . . .
O17 O 0.36790(15) 0.72443(12) 0.6822(2) 0.0501(7) Uani 1 1 d . . . . .
O25 O 0.46068(17) 0.66963(11) 0.4201(3) 0.0529(7) Uani 1 1 d . . . . .
O23 O 0.49654(19) 0.67103(11) 0.2035(2) 0.0592(8) Uani 1 1 d . . . . .
N39 N 0.59161(19) 0.36995(13) 0.0347(3) 0.0469(8) Uani 1 1 d . . . . .
N32 N 0.59826(19) 0.45666(13) 0.1539(3) 0.0459(7) Uani 1 1 d . . . . .
C21 C 0.5771(2) 0.79530(15) 0.2825(3) 0.0396(8) Uani 1 1 d . . . . .
C26 C 0.5378(2) 0.59002(15) 0.3495(3) 0.0394(8) Uani 1 1 d . . . . .
C10 C 0.2488(2) 0.68496(17) 0.7316(4) 0.0455(9) Uani 1 1 d . . . . .
C38 C 0.6337(2) 0.41176(16) -0.0355(4) 0.0438(8) Uani 1 1 d . . . . .
N1 N 0.1390(2) 0.62621(18) 0.4155(3) 0.0648(10) Uani 1 1 d . . . . .
C37 C 0.6707(2) 0.40505(19) -0.1580(4) 0.0523(10) Uani 1 1 d . . . . .
H37 H 0.668859 0.368757 -0.207361 0.063 Uiso 1 1 calc R . . . .
C33 C 0.6377(2) 0.46627(16) 0.0368(4) 0.0446(9) Uani 1 1 d . . . . .
C43 C 0.6603(2) 0.80599(16) 0.3117(4) 0.0424(8) Uani 1 1 d . . . . .
C18 C 0.3200(2) 0.71934(16) 0.7713(3) 0.0386(8) Uani 1 1 d . . . . .
C27 C 0.5602(2) 0.57262(18) 0.4850(4) 0.0486(10) Uani 1 1 d . . . . .
H27 H 0.551139 0.597944 0.559247 0.058 Uiso 1 1 calc R . . . .
C31 C 0.5521(2) 0.55236(15) 0.2394(3) 0.0430(8) Uani 1 1 d . . . . .
H31 H 0.538041 0.564042 0.147879 0.052 Uiso 1 1 calc R . . . .
C15 C 0.2282(2) 0.67116(18) 0.5930(4) 0.0494(9) Uani 1 1 d . . . . .
H15 H 0.258741 0.683485 0.523690 0.059 Uiso 1 1 calc R . . . .
C40 C 0.5730(2) 0.39886(16) 0.1465(4) 0.0462(9) Uani 1 1 d . . . . .
H40 H 0.545178 0.381233 0.214038 0.055 Uiso 1 1 calc R . . . .
C24 C 0.4958(2) 0.64811(16) 0.3219(4) 0.0439(8) Uani 1 1 d . . . . .
C44 C 0.7071(2) 0.81066(18) 0.2020(4) 0.0516(9) Uani 1 1 d . . . . .
H44 H 0.686617 0.807909 0.109885 0.062 Uiso 1 1 calc R . . . .
C30 C 0.5875(2) 0.49725(15) 0.2665(4) 0.0442(9) Uani 1 1 d . . . . .
C9 C 0.1128(2) 0.5714(2) 0.3585(5) 0.0605(11) Uani 1 1 d . . . . .
C36 C 0.7097(3) 0.4542(2) -0.2021(4) 0.0632(12) Uani 1 1 d . . . . .
H36 H 0.734850 0.451025 -0.283283 0.076 Uiso 1 1 calc R . . . .
C4 C 0.0996(3) 0.5820(2) 0.2171(5) 0.0673(12) Uani 1 1 d . . . . .
C45 C 0.7842(3) 0.8194(2) 0.2314(6) 0.0657(12) Uani 1 1 d . . . . .
C42 C 0.6921(3) 0.8103(2) 0.4482(4) 0.0594(11) Uani 1 1 d . . . . .
H42 H 0.661112 0.807266 0.521834 0.071 Uiso 1 1 calc R . . . .
N47 N 0.8332(2) 0.8227(2) 0.1210(5) 0.0836(13) Uani 1 1 d . . . . .
C29 C 0.6098(3) 0.47954(17) 0.4016(4) 0.0539(10) Uani 1 1 d . . . . .
H29 H 0.633615 0.442404 0.418979 0.065 Uiso 1 1 calc R . . . .
N3 N 0.1164(3) 0.6416(2) 0.1863(4) 0.0866(14) Uani 1 1 d . . . . .
C14 C 0.1621(2) 0.6391(2) 0.5579(4) 0.0592(11) Uani 1 1 d . . . . .
C11 C 0.2038(3) 0.6653(2) 0.8352(4) 0.0657(12) Uani 1 1 d . . . . .
H11 H 0.217401 0.674129 0.928549 0.079 Uiso 1 1 calc R . . . .
C35 C 0.7129(3) 0.5089(2) -0.1291(5) 0.0683(13) Uani 1 1 d . . . . .
H35 H 0.740190 0.541079 -0.162787 0.082 Uiso 1 1 calc R . . . .
C28 C 0.5961(3) 0.51776(18) 0.5098(4) 0.0573(11) Uani 1 1 d . . . . .
H28 H 0.611244 0.506413 0.601063 0.069 Uiso 1 1 calc R . . . .
C34 C 0.6767(3) 0.51654(19) -0.0080(4) 0.0619(11) Uani 1 1 d . . . . .
H34 H 0.678359 0.553034 0.040621 0.074 Uiso 1 1 calc R . . . .
C41 C 0.7690(3) 0.8192(2) 0.4753(6) 0.0790(15) Uani 1 1 d . . . . .
H41 H 0.789916 0.822095 0.567114 0.095 Uiso 1 1 calc R . . . .
C46 C 0.8146(3) 0.8237(2) 0.3685(7) 0.0835(16) Uani 1 1 d . . . . .
H46 H 0.866665 0.829700 0.387530 0.100 Uiso 1 1 calc R . . . .
N54 N 0.9386(3) 0.8051(3) 0.0128(7) 0.115(2) Uani 1 1 d . . . . .
C8 C 0.1019(3) 0.5151(2) 0.4152(5) 0.0765(14) Uani 1 1 d . . . . .
H8 H 0.110921 0.508008 0.510521 0.092 Uiso 1 1 calc R . . . .
C53 C 0.8904(3) 0.8427(3) -0.0698(7) 0.0873(17) Uani 1 1 d . . . . .
C48 C 0.8246(3) 0.8547(3) 0.0006(7) 0.0807(15) Uani 1 1 d . . . . .
C7 C 0.0769(3) 0.4697(3) 0.3240(7) 0.0922(18) Uani 1 1 d . . . . .
H7 H 0.068743 0.431172 0.359256 0.111 Uiso 1 1 calc R . . . .
C6 C 0.0638(3) 0.4794(3) 0.1842(7) 0.0970(18) Uani 1 1 d . . . . .
H6 H 0.046741 0.447572 0.126375 0.116 Uiso 1 1 calc R . . . .
C49 C 0.7709(3) 0.8935(3) -0.0508(6) 0.0899(18) Uani 1 1 d . . . . .
H49 H 0.727171 0.900136 -0.004915 0.108 Uiso 1 1 calc R . . . .
C2 C 0.1393(3) 0.6657(3) 0.3075(5) 0.0819(16) Uani 1 1 d . . . . .
H2 H 0.154201 0.705929 0.318211 0.098 Uiso 1 1 calc R . . . .
C13 C 0.1169(3) 0.6201(3) 0.6594(5) 0.0881(18) Uani 1 1 d . . . . .
H13 H 0.072100 0.598970 0.635136 0.106 Uiso 1 1 calc R . . . .
C5 C 0.0751(3) 0.5349(3) 0.1274(6) 0.0881(17) Uani 1 1 d . . . . .
H5 H 0.066766 0.541264 0.031668 0.106 Uiso 1 1 calc R . . . .
C12 C 0.1386(3) 0.6325(3) 0.7972(5) 0.097(2) Uani 1 1 d . . . . .
H12 H 0.108767 0.618565 0.866141 0.116 Uiso 1 1 calc R . . . .
C55 C 0.9027(4) 0.7933(3) 0.1180(9) 0.117(2) Uani 1 1 d . . . . .
H55 H 0.921371 0.766970 0.188162 0.140 Uiso 1 1 calc R . . . .
O56 O 1.0093(6) 0.6895(5) -0.0283(7) 0.237(5) Uani 1 1 d D . . . .
H56A H 1.002(12) 0.728(3) -0.005(19) 0.355 Uiso 1 1 d DR . . . .
H56B H 1.042(8) 0.680(7) 0.042(11) 0.355 Uiso 1 1 d DR . . . .
C51 C 0.8472(5) 0.9132(4) -0.2444(7) 0.123(3) Uani 1 1 d . . . . .
H51 H 0.853668 0.933742 -0.327168 0.147 Uiso 1 1 calc R . . . .
C52 C 0.9025(4) 0.8719(4) -0.1909(7) 0.114(3) Uani 1 1 d . . . . .
H52 H 0.946189 0.864706 -0.236647 0.136 Uiso 1 1 calc R . . . .
C50 C 0.7822(4) 0.9234(4) -0.1736(6) 0.115(2) Uani 1 1 d . . . . .
H50 H 0.745896 0.950931 -0.209910 0.138 Uiso 1 1 calc R . . . .

loop_
_atom_site_aniso_label
_atom_site_aniso_U_11
_atom_site_aniso_U_22
_atom_site_aniso_U_33
_atom_site_aniso_U_23
_atom_site_aniso_U_13
_atom_site_aniso_U_12
Eu16 0.04613(12) 0.03003(11) 0.02417(11) -0.00020(6) 0.00626(7) -0.00196(7)
O22 0.0542(16) 0.0587(17) 0.0401(14) 0.0005(12) 0.0169(12) -0.0073(13)
O20 0.0485(16) 0.0691(18) 0.0372(14) 0.0075(12) -0.0026(11) -0.0174(14)
O19 0.0515(16) 0.0538(15) 0.0335(14) -0.0049(10) -0.0030(12) -0.0015(12)
O17 0.0505(16) 0.0662(18) 0.0339(13) 0.0058(11) 0.0064(12) -0.0170(13)
O25 0.0727(19) 0.0366(14) 0.0487(15) -0.0078(11) -0.0002(13) 0.0085(13)
O23 0.099(2) 0.0384(14) 0.0384(14) 0.0040(11) -0.0041(14) 0.0157(15)
N39 0.063(2) 0.0347(16) 0.0445(17) -0.0013(13) 0.0122(15) 0.0003(14)
N32 0.063(2) 0.0289(15) 0.0460(17) -0.0038(12) 0.0072(15) 0.0032(14)
C21 0.046(2) 0.0343(19) 0.0393(19) 0.0048(14) 0.0060(16) -0.0031(15)
C26 0.057(2) 0.0287(17) 0.0315(17) 0.0000(13) -0.0020(15) 0.0008(15)
C10 0.048(2) 0.054(2) 0.0354(18) 0.0022(16) 0.0076(16) -0.0047(17)
C38 0.049(2) 0.039(2) 0.043(2) 0.0033(15) -0.0010(17) 0.0072(16)
N1 0.065(2) 0.077(3) 0.051(2) 0.0048(18) -0.0099(17) -0.021(2)
C37 0.057(3) 0.051(2) 0.049(2) 0.0005(17) 0.0067(19) 0.0088(19)
C33 0.054(2) 0.0351(19) 0.045(2) 0.0026(15) 0.0026(17) 0.0000(16)
C43 0.046(2) 0.0360(18) 0.045(2) -0.0058(15) 0.0012(16) -0.0029(15)
C18 0.045(2) 0.0382(18) 0.0314(17) 0.0044(14) -0.0019(15) -0.0001(15)
C27 0.069(3) 0.038(2) 0.038(2) -0.0031(14) -0.0016(18) 0.0035(18)
C31 0.063(2) 0.0317(18) 0.0335(17) 0.0013(13) -0.0045(16) 0.0061(16)
C15 0.045(2) 0.061(2) 0.043(2) 0.0034(17) 0.0036(17) -0.0084(18)
C40 0.060(2) 0.0312(19) 0.049(2) -0.0002(15) 0.0121(18) 0.0033(16)
C24 0.060(2) 0.0324(18) 0.0378(19) -0.0050(15) -0.0072(17) 0.0007(16)
C44 0.048(2) 0.047(2) 0.061(2) -0.0101(18) 0.0109(19) -0.0073(18)
C30 0.059(2) 0.0291(18) 0.0444(19) -0.0025(14) 0.0031(18) 0.0014(16)
C9 0.045(2) 0.069(3) 0.065(3) 0.003(2) -0.011(2) -0.011(2)
C36 0.059(3) 0.078(3) 0.053(2) 0.009(2) 0.010(2) 0.002(2)
C4 0.062(3) 0.075(3) 0.062(3) 0.005(2) -0.015(2) -0.010(2)
C45 0.050(3) 0.054(3) 0.096(4) -0.008(2) 0.019(3) -0.005(2)
C42 0.064(3) 0.060(3) 0.052(2) 0.0045(19) -0.009(2) -0.005(2)
N47 0.053(3) 0.075(3) 0.127(4) -0.010(3) 0.032(3) -0.006(2)
C29 0.075(3) 0.037(2) 0.048(2) 0.0072(16) -0.006(2) 0.0133(19)
N3 0.103(4) 0.092(3) 0.060(2) 0.011(2) -0.022(2) -0.023(3)
C14 0.049(2) 0.078(3) 0.050(2) -0.001(2) -0.0006(19) -0.017(2)
C11 0.062(3) 0.095(4) 0.042(2) -0.005(2) 0.016(2) -0.025(2)
C35 0.069(3) 0.072(3) 0.064(3) 0.014(2) 0.003(2) -0.021(2)
C28 0.088(3) 0.048(2) 0.0346(19) 0.0093(16) -0.006(2) 0.010(2)
C34 0.082(3) 0.048(2) 0.056(2) 0.0042(19) 0.003(2) -0.013(2)
C41 0.071(3) 0.078(4) 0.083(3) 0.002(3) -0.023(3) -0.012(3)
C46 0.050(3) 0.068(3) 0.129(5) 0.005(3) -0.018(3) -0.009(2)
N54 0.069(4) 0.105(5) 0.178(6) -0.010(4) 0.050(4) 0.005(3)
C8 0.064(3) 0.081(4) 0.081(3) 0.013(3) -0.013(3) -0.012(3)
C53 0.060(3) 0.090(4) 0.117(5) -0.024(4) 0.035(3) -0.017(3)
C48 0.059(3) 0.088(4) 0.098(4) -0.025(3) 0.021(3) -0.016(3)
C7 0.078(4) 0.067(3) 0.126(5) 0.012(3) -0.026(4) -0.010(3)
C6 0.086(4) 0.082(4) 0.116(5) -0.016(4) -0.030(4) -0.004(3)
C49 0.063(4) 0.141(6) 0.066(3) -0.005(3) 0.009(3) -0.012(4)
C2 0.098(4) 0.079(4) 0.065(3) 0.006(3) -0.018(3) -0.032(3)
C13 0.064(3) 0.130(5) 0.073(3) -0.007(3) 0.019(3) -0.048(3)
C5 0.088(4) 0.095(4) 0.076(3) -0.010(3) -0.027(3) -0.011(3)
C12 0.082(4) 0.150(6) 0.063(3) -0.008(3) 0.030(3) -0.056(4)
C55 0.066(4) 0.090(5) 0.199(8) -0.008(5) 0.048(5) -0.006(3)
O56 0.261(9) 0.283(10) 0.150(5) -0.084(6) -0.084(5) 0.169(8)
C51 0.106(6) 0.178(8) 0.086(5) -0.018(5) 0.018(4) -0.027(6)
C52 0.091(5) 0.148(7) 0.106(5) -0.042(5) 0.035(4) -0.046(5)
C50 0.084(5) 0.183(8) 0.078(4) -0.003(4) 0.010(3) -0.014(5)

loop_
_atom_type_symbol
_atom_type_description
_atom_type_scat_dispersion_real
_atom_type_scat_dispersion_imag
_atom_type_scat_source
C C 0.0147 0.0070 'International Tables Vol C Tables 4.2.6.8 and 6.1.1.4'
H H 0.0000 0.0000 'International Tables Vol C Tables 4.2.6.8 and 6.1.1.4'
Eu Eu -2.6997 10.5010 'International Tables Vol C Tables 4.2.6.8 and 6.1.1.4'
N N 0.0253 0.0135 'International Tables Vol C Tables 4.2.6.8 and 6.1.1.4'
O O 0.0412 0.0250 'International Tables Vol C Tables 4.2.6.8 and 6.1.1.4'

loop_
_geom_angle_atom_site_label_1
_geom_angle_atom_site_label_2
_geom_angle_atom_site_label_3
_geom_angle
_geom_angle_site_symmetry_1
_geom_angle_site_symmetry_3
_geom_angle_publ_flag
O22 Eu16 O20 86.15(10) . 4_576 ?
O22 Eu16 O19 105.72(9) . 4_575 ?
O22 Eu16 O25 82.91(10) . . ?
O22 Eu16 O23 91.66(10) . 4_576 ?
O22 Eu16 N39 76.62(10) . 2_655 ?
O22 Eu16 C18 87.62(9) . 4_575 ?
O20 Eu16 O19 149.91(9) 4_576 4_575 ?
O20 Eu16 N39 139.90(10) 4_576 2_655 ?
O20 Eu16 C18 154.29(9) 4_576 4_575 ?
O19 Eu16 N39 70.18(9) 4_575 2_655 ?
O19 Eu16 C18 18.37(9) 4_575 4_575 ?
O17 Eu16 O22 174.85(10) . . ?
O17 Eu16 O20 89.22(10) . 4_576 ?
O17 Eu16 O19 77.33(9) . 4_575 ?
O17 Eu16 O25 93.62(10) . . ?
O17 Eu16 O23 89.31(10) . 4_576 ?
O17 Eu16 N39 108.45(10) . 2_655 ?
O17 Eu16 C18 95.61(9) . 4_575 ?
O25 Eu16 O20 73.65(9) . 4_576 ?
O25 Eu16 O19 80.41(9) . 4_575 ?
O25 Eu16 O23 148.26(10) . 4_576 ?
O25 Eu16 N39 137.50(9) . 2_655 ?
O25 Eu16 C18 80.85(9) . 4_575 ?
O23 Eu16 O20 74.80(10) 4_576 4_576 ?
O23 Eu16 O19 130.86(10) 4_576 4_575 ?
O23 Eu16 N39 69.90(10) 4_576 2_655 ?
O23 Eu16 C18 130.34(10) 4_576 4_575 ?
N39 Eu16 C18 61.68(9) 2_655 4_575 ?
C21 O22 Eu16 163.0(2) . . ?
C21 O20 Eu16 136.7(2) . 4_575 ?
C18 O19 Eu16 124.5(2) . 4_576 ?
C18 O17 Eu16 164.0(3) . . ?
C24 O25 Eu16 138.1(2) . . ?
C24 O23 Eu16 151.3(3) . 4_575 ?
C38 N39 Eu16 130.4(2) . 2_645 ?
C40 N39 Eu16 125.0(2) . 2_645 ?
C40 N39 C38 104.6(3) . . ?
C33 N32 C30 128.7(3) . . ?
C40 N32 C33 106.6(3) . . ?
C40 N32 C30 124.7(3) . . ?
O22 C21 C43 117.8(3) . . ?
O20 C21 O22 123.9(3) . . ?
O20 C21 C43 118.3(3) . . ?
C27 C26 C24 120.3(3) . . ?
C31 C26 C27 119.7(3) . . ?
C31 C26 C24 119.9(3) . . ?
C15 C10 C18 120.5(3) . . ?
C15 C10 C11 119.9(4) . . ?
C11 C10 C18 119.5(3) . . ?
N39 C38 C37 129.8(3) . . ?
C33 C38 N39 109.8(3) . . ?
C33 C38 C37 120.3(4) . . ?
C9 N1 C14 127.7(4) . . ?
C2 N1 C9 106.2(4) . . ?
C2 N1 C14 126.1(4) . . ?
C38 C37 H37 121.4 . . ?
C36 C37 C38 117.1(4) . . ?
C36 C37 H37 121.4 . . ?
N32 C33 C38 105.4(3) . . ?
N32 C33 C34 131.8(4) . . ?
C38 C33 C34 122.8(4) . . ?
C44 C43 C21 120.2(3) . . ?
C42 C43 C21 120.3(3) . . ?
C42 C43 C44 119.4(4) . . ?
O19 C18 Eu16 37.13(17) . 4_576 ?
O19 C18 O17 123.2(3) . . ?
O19 C18 C10 118.7(3) . . ?
O17 C18 Eu16 92.6(2) . 4_576 ?
O17 C18 C10 118.1(3) . . ?
C10 C18 Eu16 141.4(2) . 4_576 ?
C26 C27 H27 120.0 . . ?
C28 C27 C26 119.9(3) . . ?
C28 C27 H27 120.0 . . ?
C26 C31 H31 120.3 . . ?
C30 C31 C26 119.4(3) . . ?
C30 C31 H31 120.3 . . ?
C10 C15 H15 120.1 . . ?
C14 C15 C10 119.8(4) . . ?
C14 C15 H15 120.1 . . ?
N39 C40 N32 113.5(3) . . ?
N39 C40 H40 123.2 . . ?
N32 C40 H40 123.2 . . ?
O25 C24 C26 117.2(3) . . ?
O23 C24 O25 124.8(3) . . ?
O23 C24 C26 118.0(3) . . ?
C43 C44 H44 120.4 . . ?
C45 C44 C43 119.3(4) . . ?
C45 C44 H44 120.4 . . ?
C31 C30 N32 119.6(3) . . ?
C29 C30 N32 119.2(3) . . ?
C29 C30 C31 121.1(3) . . ?
C4 C9 N1 105.3(4) . . ?
C8 C9 N1 133.0(4) . . ?
C8 C9 C4 121.7(4) . . ?
C37 C36 H36 119.0 . . ?
C37 C36 C35 122.1(4) . . ?
C35 C36 H36 119.0 . . ?
C9 C4 N3 110.5(4) . . ?
C9 C4 C5 120.0(5) . . ?
N3 C4 C5 129.5(5) . . ?
C44 C45 N47 120.1(5) . . ?
C44 C45 C46 120.3(4) . . ?
C46 C45 N47 119.5(5) . . ?
C43 C42 H42 119.8 . . ?
C41 C42 C43 120.4(4) . . ?
C41 C42 H42 119.8 . . ?
C48 N47 C45 129.2(5) . . ?
C48 N47 C55 105.3(5) . . ?
C55 N47 C45 125.5(6) . . ?
C30 C29 H29 120.6 . . ?
C28 C29 C30 118.8(3) . . ?
C28 C29 H29 120.6 . . ?
C2 N3 C4 104.5(4) . . ?
C15 C14 N1 120.5(4) . . ?
C13 C14 N1 118.9(4) . . ?
C13 C14 C15 120.6(4) . . ?
C10 C11 H11 120.5 . . ?
C12 C11 C10 119.0(4) . . ?
C12 C11 H11 120.5 . . ?
C36 C35 H35 119.1 . . ?
C34 C35 C36 121.8(4) . . ?
C34 C35 H35 119.1 . . ?
C27 C28 H28 119.5 . . ?
C29 C28 C27 121.0(3) . . ?
C29 C28 H28 119.5 . . ?
C33 C34 H34 122.1 . . ?
C35 C34 C33 115.9(4) . . ?
C35 C34 H34 122.1 . . ?
C42 C41 H41 119.9 . . ?
C46 C41 C42 120.2(5) . . ?
C46 C41 H41 119.9 . . ?
C45 C46 H46 119.8 . . ?
C41 C46 C45 120.4(5) . . ?
C41 C46 H46 119.8 . . ?
C55 N54 C53 104.9(6) . . ?
C9 C8 H8 121.5 . . ?
C9 C8 C7 116.9(5) . . ?
C7 C8 H8 121.5 . . ?
N54 C53 C48 109.1(6) . . ?
C52 C53 N54 129.7(6) . . ?
C52 C53 C48 120.7(7) . . ?
N47 C48 C53 105.8(6) . . ?
C49 C48 N47 132.4(5) . . ?
C49 C48 C53 121.7(6) . . ?
C8 C7 H7 118.9 . . ?
C6 C7 C8 122.1(5) . . ?
C6 C7 H7 118.9 . . ?
C7 C6 H6 119.4 . . ?
C5 C6 C7 121.2(5) . . ?
C5 C6 H6 119.4 . . ?
C48 C49 H49 120.9 . . ?
C48 C49 C50 118.3(6) . . ?
C50 C49 H49 120.9 . . ?
N1 C2 H2 123.2 . . ?
N3 C2 N1 113.5(5) . . ?
N3 C2 H2 123.2 . . ?
C14 C13 H13 120.3 . . ?
C14 C13 C12 119.4(5) . . ?
C12 C13 H13 120.3 . . ?
C4 C5 H5 121.0 . . ?
C6 C5 C4 118.1(5) . . ?
C6 C5 H5 121.0 . . ?
C11 C12 H12 119.4 . . ?
C13 C12 C11 121.2(4) . . ?
C13 C12 H12 119.4 . . ?
N47 C55 H55 122.5 . . ?
N54 C55 N47 114.9(7) . . ?
N54 C55 H55 122.5 . . ?
H56A O56 H56B 97(4) . . ?
C52 C51 H51 120.0 . . ?
C52 C51 C50 120.0(7) . . ?
C50 C51 H51 120.0 . . ?
C53 C52 C51 117.9(7) . . ?
C53 C52 H52 121.0 . . ?
C51 C52 H52 121.0 . . ?
C49 C50 C51 121.3(8) . . ?
C49 C50 H50 119.3 . . ?
C51 C50 H50 119.3 . . ?

loop_
_geom_bond_atom_site_label_1
_geom_bond_atom_site_label_2
_geom_bond_distance
_geom_bond_site_symmetry_2
_geom_bond_publ_flag
Eu16 O22 2.277(2) . ?
Eu16 O20 2.388(3) 4_576 ?
Eu16 O19 2.395(3) 4_575 ?
Eu16 O17 2.267(2) . ?
Eu16 O25 2.309(2) . ?
Eu16 O23 2.327(2) 4_576 ?
Eu16 N39 2.565(3) 2_655 ?
Eu16 C18 3.270(3) 4_575 ?
O22 C21 1.257(4) . ?
O20 C21 1.246(4) . ?
O19 C18 1.251(4) . ?
O17 C18 1.255(4) . ?
O25 C24 1.261(4) . ?
O23 C24 1.246(4) . ?
N39 C38 1.392(5) . ?
N39 C40 1.312(4) . ?
N32 C33 1.385(5) . ?
N32 C40 1.351(5) . ?
N32 C30 1.429(4) . ?
C21 C43 1.490(5) . ?
C26 C27 1.384(4) . ?
C26 C31 1.384(4) . ?
C26 C24 1.493(5) . ?
C10 C18 1.490(5) . ?
C10 C15 1.386(5) . ?
C10 C11 1.389(5) . ?
C38 C37 1.397(5) . ?
C38 C33 1.388(5) . ?
N1 C9 1.391(6) . ?
N1 C14 1.423(5) . ?
N1 C2 1.355(6) . ?
C37 H37 0.9300 . ?
C37 C36 1.370(6) . ?
C33 C34 1.392(5) . ?
C43 C44 1.393(5) . ?
C43 C42 1.387(5) . ?
C27 H27 0.9300 . ?
C27 C28 1.377(5) . ?
C31 H31 0.9300 . ?
C31 C30 1.382(5) . ?
C15 H15 0.9300 . ?
C15 C14 1.381(5) . ?
C40 H40 0.9300 . ?
C44 H44 0.9300 . ?
C44 C45 1.378(6) . ?
C30 C29 1.381(5) . ?
C9 C4 1.379(6) . ?
C9 C8 1.376(6) . ?
C36 H36 0.9300 . ?
C36 C35 1.394(7) . ?
C4 N3 1.385(6) . ?
C4 C5 1.396(7) . ?
C45 N47 1.422(6) . ?
C45 C46 1.385(7) . ?
C42 H42 0.9300 . ?
C42 C41 1.375(6) . ?
N47 C48 1.353(7) . ?
N47 C55 1.389(7) . ?
C29 H29 0.9300 . ?
C29 C28 1.375(5) . ?
N3 C2 1.313(6) . ?
C14 C13 1.373(6) . ?
C11 H11 0.9300 . ?
C11 C12 1.383(6) . ?
C35 H35 0.9300 . ?
C35 C34 1.381(6) . ?
C28 H28 0.9300 . ?
C34 H34 0.9300 . ?
C41 H41 0.9300 . ?
C41 C46 1.356(7) . ?
C46 H46 0.9300 . ?
N54 C53 1.390(8) . ?
N54 C55 1.262(8) . ?
C8 H8 0.9300 . ?
C8 C7 1.379(7) . ?
C53 C48 1.413(7) . ?
C53 C52 1.362(9) . ?
C48 C49 1.341(8) . ?
C7 H7 0.9300 . ?
C7 C6 1.361(8) . ?
C6 H6 0.9300 . ?
C6 C5 1.362(8) . ?
C49 H49 0.9300 . ?
C49 C50 1.379(8) . ?
C2 H2 0.9300 . ?
C13 H13 0.9300 . ?
C13 C12 1.375(7) . ?
C5 H5 0.9300 . ?
C12 H12 0.9300 . ?
C55 H55 0.9300 . ?
O56 H56A 0.88(2) . ?
O56 H56B 0.87(2) . ?
C51 H51 0.9300 . ?
C51 C52 1.402(10) . ?
C51 C50 1.396(9) . ?
C52 H52 0.9300 . ?
C50 H50 0.9300 . ?

loop_
_geom_torsion_atom_site_label_1
_geom_torsion_atom_site_label_2
_geom_torsion_atom_site_label_3
_geom_torsion_atom_site_label_4
_geom_torsion
_geom_torsion_site_symmetry_1
_geom_torsion_site_symmetry_2
_geom_torsion_site_symmetry_3
_geom_torsion_site_symmetry_4
_geom_torsion_publ_flag
Eu16 O22 C21 O20 41.4(11) . . . . ?
Eu16 O22 C21 C43 -139.0(7) . . . . ?
Eu16 O20 C21 O22 -31.7(6) 4_575 . . . ?
Eu16 O20 C21 C43 148.7(3) 4_575 . . . ?
Eu16 O19 C18 O17 -39.1(5) 4_576 . . . ?
Eu16 O19 C18 C10 138.9(3) 4_576 . . . ?
Eu16 O17 C18 Eu16 -81.9(8) . . . 4_576 ?
Eu16 O17 C18 O19 -59.6(10) . . . . ?
Eu16 O17 C18 C10 122.5(8) . . . . ?
Eu16 O25 C24 O23 -50.3(6) . . . . ?
Eu16 O25 C24 C26 131.3(3) . . . . ?
Eu16 O23 C24 O25 -13.9(8) 4_575 . . . ?
Eu16 O23 C24 C26 164.4(4) 4_575 . . . ?
Eu16 N39 C38 C37 -5.2(6) 2_645 . . . ?
Eu16 N39 C38 C33 176.4(2) 2_645 . . . ?
Eu16 N39 C40 N32 -176.7(2) 2_645 . . . ?
O22 C21 C43 C44 179.8(3) . . . . ?
O22 C21 C43 C42 0.9(5) . . . . ?
O20 C21 C43 C44 -0.6(5) . . . . ?
O20 C21 C43 C42 -179.5(4) . . . . ?
N39 C38 C37 C36 -178.6(4) . . . . ?
N39 C38 C33 N32 1.0(4) . . . . ?
N39 C38 C33 C34 179.5(4) . . . . ?
N32 C33 C34 C35 177.1(4) . . . . ?
N32 C30 C29 C28 -177.1(4) . . . . ?
C21 C43 C44 C45 -178.8(4) . . . . ?
C21 C43 C42 C41 178.9(4) . . . . ?
C26 C27 C28 C29 -0.3(7) . . . . ?
C26 C31 C30 N32 176.3(3) . . . . ?
C26 C31 C30 C29 -1.0(6) . . . . ?
C10 C15 C14 N1 178.0(4) . . . . ?
C10 C15 C14 C13 -0.7(7) . . . . ?
C10 C11 C12 C13 -1.2(10) . . . . ?
C38 N39 C40 N32 1.2(4) . . . . ?
C38 C37 C36 C35 0.0(7) . . . . ?
C38 C33 C34 C35 -1.0(7) . . . . ?
N1 C9 C4 N3 -0.4(6) . . . . ?
N1 C9 C4 C5 177.8(5) . . . . ?
N1 C9 C8 C7 -177.9(5) . . . . ?
N1 C14 C13 C12 -179.7(6) . . . . ?
C37 C38 C33 N32 -177.6(3) . . . . ?
C37 C38 C33 C34 1.0(6) . . . . ?
C37 C36 C35 C34 -0.1(7) . . . . ?
C33 N32 C40 N39 -0.7(5) . . . . ?
C33 N32 C30 C31 59.1(5) . . . . ?
C33 N32 C30 C29 -123.6(4) . . . . ?
C33 C38 C37 C36 -0.4(6) . . . . ?
C43 C44 C45 N47 178.4(4) . . . . ?
C43 C44 C45 C46 -0.2(6) . . . . ?
C43 C42 C41 C46 0.0(8) . . . . ?
C18 C10 C15 C14 179.7(4) . . . . ?
C18 C10 C11 C12 -178.8(5) . . . . ?
C27 C26 C31 C30 1.2(6) . . . . ?
C27 C26 C24 O25 -22.7(5) . . . . ?
C27 C26 C24 O23 158.9(4) . . . . ?
C31 C26 C27 C28 -0.6(6) . . . . ?
C31 C26 C24 O25 155.2(4) . . . . ?
C31 C26 C24 O23 -23.3(5) . . . . ?
C31 C30 C29 C28 0.1(6) . . . . ?
C15 C10 C18 Eu16 -153.0(3) . . . 4_576 ?
C15 C10 C18 O19 167.5(4) . . . . ?
C15 C10 C18 O17 -14.4(5) . . . . ?
C15 C10 C11 C12 -0.5(7) . . . . ?
C15 C14 C13 C12 -0.9(9) . . . . ?
C40 N39 C38 C37 177.0(4) . . . . ?
C40 N39 C38 C33 -1.3(4) . . . . ?
C40 N32 C33 C38 -0.2(4) . . . . ?
C40 N32 C33 C34 -178.6(4) . . . . ?
C40 N32 C30 C31 -123.8(4) . . . . ?
C40 N32 C30 C29 53.5(6) . . . . ?
C24 C26 C27 C28 177.3(4) . . . . ?
C24 C26 C31 C30 -176.6(4) . . . . ?
C44 C43 C42 C41 0.0(6) . . . . ?
C44 C45 N47 C48 46.7(7) . . . . ?
C44 C45 N47 C55 -134.7(6) . . . . ?
C44 C45 C46 C41 0.2(8) . . . . ?
C30 N32 C33 C38 177.3(3) . . . . ?
C30 N32 C33 C34 -1.1(7) . . . . ?
C30 N32 C40 N39 -178.3(3) . . . . ?
C30 C29 C28 C27 0.5(7) . . . . ?
C9 N1 C14 C15 134.5(5) . . . . ?
C9 N1 C14 C13 -46.8(7) . . . . ?
C9 N1 C2 N3 -0.4(6) . . . . ?
C9 C4 N3 C2 0.2(6) . . . . ?
C9 C4 C5 C6 1.0(9) . . . . ?
C9 C8 C7 C6 0.3(9) . . . . ?
C36 C35 C34 C33 0.6(7) . . . . ?
C4 C9 C8 C7 -0.1(8) . . . . ?
C4 N3 C2 N1 0.2(7) . . . . ?
C45 N47 C48 C53 178.9(5) . . . . ?
C45 N47 C48 C49 2.3(10) . . . . ?
C45 N47 C55 N54 -176.6(6) . . . . ?
C42 C43 C44 C45 0.1(6) . . . . ?
C42 C41 C46 C45 0.0(8) . . . . ?
N47 C45 C46 C41 -178.5(5) . . . . ?
N47 C48 C49 C50 174.1(6) . . . . ?
N3 C4 C5 C6 178.8(6) . . . . ?
C14 N1 C9 C4 -178.7(4) . . . . ?
C14 N1 C9 C8 -0.6(9) . . . . ?
C14 N1 C2 N3 178.7(5) . . . . ?
C14 C13 C12 C11 1.9(11) . . . . ?
C11 C10 C18 Eu16 25.3(6) . . . 4_576 ?
C11 C10 C18 O19 -14.1(6) . . . . ?
C11 C10 C18 O17 163.9(4) . . . . ?
C11 C10 C15 C14 1.4(6) . . . . ?
C46 C45 N47 C48 -134.7(6) . . . . ?
C46 C45 N47 C55 43.9(7) . . . . ?
N54 C53 C48 N47 -2.1(6) . . . . ?
N54 C53 C48 C49 174.9(6) . . . . ?
N54 C53 C52 C51 -172.3(7) . . . . ?
C8 C9 C4 N3 -178.7(5) . . . . ?
C8 C9 C4 C5 -0.5(8) . . . . ?
C8 C7 C6 C5 0.3(10) . . . . ?
C53 N54 C55 N47 -3.5(8) . . . . ?
C53 C48 C49 C50 -1.9(9) . . . . ?
C48 N47 C55 N54 2.3(8) . . . . ?
C48 C53 C52 C51 -1.2(9) . . . . ?
C48 C49 C50 C51 0.9(10) . . . . ?
C7 C6 C5 C4 -0.9(10) . . . . ?
C2 N1 C9 C4 0.5(5) . . . . ?
C2 N1 C9 C8 178.5(6) . . . . ?
C2 N1 C14 C15 -44.5(7) . . . . ?
C2 N1 C14 C13 134.2(6) . . . . ?
C5 C4 N3 C2 -177.8(6) . . . . ?
C55 N47 C48 C53 0.0(6) . . . . ?
C55 N47 C48 C49 -176.5(6) . . . . ?
C55 N54 C53 C48 3.4(7) . . . . ?
C55 N54 C53 C52 175.3(7) . . . . ?
C52 C53 C48 N47 -174.8(5) . . . . ?
C52 C53 C48 C49 2.2(9) . . . . ?
C52 C51 C50 C49 -0.1(11) . . . . ?
C50 C51 C52 C53 0.3(11) . . . . ?
